data_4503003
loop_
_publ_author_name
'Liao, Sen'
'Yang, Xiaoping'
'Jones, Richard A.'

_publ_section_title
;
 Self-Assembly of Luminescent Hexanuclear Lanthanide Salen Complexes
;
_journal_issue 2
_journal_name_full 'Crystal Growth &amp; Design'
_journal_page_first 970
_journal_paper_doi 10.1021/cg201444p
_journal_volume 12
_journal_year 2012
_chemical_formula_moiety 'C80 H96 N8 Nd6 O28, 4(C H4 O), 2(Cl)'
_chemical_formula_sum 'C84 H112 Cl2 N8 Nd6 O32'
_chemical_formula_weight 2682.16
_chemical_name_systematic
; 
 ? 
;
_space_group_IT_number 2
_symmetry_cell_setting triclinic
_symmetry_space_group_name_Hall '-P 1'
_symmetry_space_group_name_H-M 'P -1'
_atom_sites_solution_hydrogens geom
_atom_sites_solution_primary direct
_atom_sites_solution_secondary difmap
_audit_creation_method SHELXL-97
_cell_angle_alpha 78.89(3)
_cell_angle_beta 67.73(4)
_cell_angle_gamma 69.17(3)
_cell_formula_units_Z 1
_cell_length_a 12.657(3)
_cell_length_b 14.761(2)
_cell_length_c 15.796(3)
_cell_measurement_reflns_used 7076
_cell_measurement_temperature 223(1)
_cell_measurement_theta_max 31.8338
_cell_measurement_theta_min 1.3962
_cell_volume 2546.8(12)
_computing_cell_refinement 'Collect software, Nonius B.V. 1998'
_computing_data_collection 'Collect software, Nonius B.V. 1998'
_computing_data_reduction
;
DENZO and Scalepack (Otwinoski and Minor, 1997)
;
_computing_molecular_graphics 'XP SHELXTL/PC, Siemens Analytical'
_computing_structure_refinement 'XL SHELXTL/PC, Siemens Analytical'
_computing_structure_solution
;

SIR97 - Altomare A., Burla M.C., Camalli M., Cascarano G.L., Giacovazzo C., 
Guagliardi A., Moliterni A.G.G., Polidori G.,Spagna R.
;
_diffrn_ambient_temperature 223(1)
_diffrn_detector_area_resol_mean 13.6612
_diffrn_measured_fraction_theta_full 0.997
_diffrn_measured_fraction_theta_max 0.997
_diffrn_measurement_device_type 'Mercury2 (2x2 bin mode)'
_diffrn_measurement_method dtprofit.ref
_diffrn_radiation_monochromator 'Graphite Monochromator'
_diffrn_radiation_source 'Sealed tube'
_diffrn_radiation_type MoK\a
_diffrn_radiation_wavelength 0.710747
_diffrn_reflns_av_R_equivalents 0.0391
_diffrn_reflns_av_sigmaI/netI 0.0502
_diffrn_reflns_limit_h_max 15
_diffrn_reflns_limit_h_min -15
_diffrn_reflns_limit_k_max 17
_diffrn_reflns_limit_k_min -17
_diffrn_reflns_limit_l_max 18
_diffrn_reflns_limit_l_min -18
_diffrn_reflns_number 22249
_diffrn_reflns_theta_full 25.00
_diffrn_reflns_theta_max 25.00
_diffrn_reflns_theta_min 2.65
_exptl_absorpt_coefficient_mu 3.133
_exptl_absorpt_correction_T_max 1.0000
_exptl_absorpt_correction_T_min 0.5665
_exptl_absorpt_correction_type multi-scan
_exptl_absorpt_process_details 'DENZO and Scalepack (Otwinoski and Minor, 1997)'
_exptl_crystal_colour Yellow
_exptl_crystal_density_diffrn 1.749
_exptl_crystal_density_method 'not measured'
_exptl_crystal_description Block
_exptl_crystal_F_000 1322
_exptl_crystal_size_max 0.32
_exptl_crystal_size_mid 0.10
_exptl_crystal_size_min 0.05
_refine_diff_density_max 2.204
_refine_diff_density_min -1.207
_refine_diff_density_rms 0.130
_refine_ls_extinction_method none
_refine_ls_goodness_of_fit_ref 1.062
_refine_ls_hydrogen_treatment constr
_refine_ls_matrix_type full
_refine_ls_number_parameters 595
_refine_ls_number_reflns 8938
_refine_ls_number_restraints 32
_refine_ls_restrained_S_all 1.094
_refine_ls_R_factor_all 0.0485
_refine_ls_R_factor_gt 0.0402
_refine_ls_shift/su_max 0.001
_refine_ls_shift/su_mean 0.000
_refine_ls_structure_factor_coef Fsqd
_refine_ls_weighting_details 'calc w=1/[\s^2^(Fo^2^)+(0.0449P)^2^+6.1229P] where P=(Fo^2^+2Fc^2^)/3'
_refine_ls_weighting_scheme calc
_refine_ls_wR_factor_gt 0.1000
_refine_ls_wR_factor_ref 0.1069
_reflns_number_gt 7699
_reflns_number_total 8938
_reflns_threshold_expression >2sigma(I)
_cod_data_source_file cg201444p_si_002.cif
_cod_data_source_block complex-1
_cod_depositor_comments
;
The following automatic conversions were performed:

'_symmetry_cell_setting' value 'Triclinic' changed to 'triclinic'
according to /home/saulius/struct/CIF-dictionaries/cif_core.dic
dictionary named 'cif_core.dic' version 2.4.1 from
2010-06-29.

'_exptl_absorpt_correction_type' value 'Multi-scan'
changed to 'multi-scan' according to
/home/saulius/struct/CIF-dictionaries/cif_core.dic dictionary named
'cif_core.dic' version 2.4.1 from 2010-06-29.

Automatic conversion script
Id: cif_fix_values 1715 2011-07-08 13:25:40Z adriana 
;
_cod_original_cell_volume 2547.0(11)
_cod_original_sg_symbol_H-M P-1
_cod_database_code 4503003

loop_
_symmetry_equiv_pos_as_xyz
'x, y, z'
'-x, -y, -z'

loop_
_atom_site_label
_atom_site_type_symbol
_atom_site_fract_x
_atom_site_fract_y
_atom_site_fract_z
_atom_site_U_iso_or_equiv
_atom_site_adp_type
_atom_site_occupancy
_atom_site_symmetry_multiplicity
_atom_site_calc_flag
_atom_site_refinement_flags
Nd1 Nd 0.88703(3) 0.43429(2) 0.49871(2) 0.02835(10) Uani 1 1 d .
Nd2 Nd 0.94431(3) 0.42091(2) 0.70867(2) 0.02885(10) Uani 1 1 d .
Nd3 Nd 0.84112(3) 0.23372(2) 0.67780(2) 0.02841(10) Uani 1 1 d .
Cl1 Cl 0.24949(18) 0.13785(13) 0.51755(15) 0.0566(5) Uani 1 1 d .
O1 O 1.1750(5) 0.8785(3) 0.4269(3) 0.0460(12) Uani 1 1 d .
O2 O 1.1997(4) 0.6964(3) 0.4605(3) 0.0385(10) Uani 1 1 d .
O3 O 1.1327(4) 0.4346(3) 0.6081(3) 0.0435(12) Uani 1 1 d .
O4 O 0.8899(4) 0.2813(3) 0.7931(3) 0.0389(10) Uani 1 1 d .
O5 O 0.7072(5) 0.2435(4) 0.9322(4) 0.0651(16) Uani 1 1 d .
O6 O 1.0828(6) 0.6045(5) 0.8321(4) 0.0750(18) Uani 1 1 d .
O7 O 0.9509(5) 0.5396(4) 0.7838(4) 0.0612(15) Uani 1 1 d .
O8 O 0.7787(4) 0.4118(3) 0.6701(3) 0.0322(9) Uani 1 1 d .
O9 O 0.7653(4) 0.1207(3) 0.7714(3) 0.0448(12) Uani 1 1 d .
O10 O 0.7823(5) -0.0600(4) 0.8382(4) 0.0675(17) Uani 1 1 d .
O11 O 0.9919(4) 0.3123(3) 0.5893(3) 0.0321(9) Uani 1 1 d .
H11C H 1.0752 0.2730 0.5601 0.039 Uiso 1 1 calc R
O12 O 0.9186(4) 0.5395(3) 0.5826(3) 0.0310(9) Uani 1 1 d .
H12B H 0.8513 0.5991 0.6008 0.037 Uiso 1 1 calc R
O13 O 1.0262(4) 0.0962(3) 0.6588(4) 0.0516(13) Uani 1 1 d .
H13A H 1.0780 0.1229 0.6444 0.062 Uiso 1 1 calc R
O14 O 0.9648(5) 0.3440(4) 0.3614(3) 0.0541(13) Uani 1 1 d .
H14B H 1.0124 0.3721 0.3269 0.065 Uiso 1 1 calc R
N1 N 1.3071(5) 0.5146(4) 0.5401(4) 0.0439(14) Uani 1 1 d .
N2 N 1.1219(6) 0.3023(6) 0.7523(5) 0.071(2) Uani 1 1 d .
N3 N 0.7362(5) 0.4917(4) 0.8290(4) 0.0462(14) Uani 1 1 d .
N4 N 0.6154(5) 0.3076(4) 0.7351(4) 0.0383(13) Uani 1 1 d .
C1 C 1.1561(8) 0.9817(5) 0.4091(6) 0.060(2) Uani 1 1 d .
H1B H 1.1082 1.0078 0.3701 0.090 Uiso 1 1 calc R
H1C H 1.2322 0.9933 0.3795 0.090 Uiso 1 1 calc R
H1D H 1.1152 1.0128 0.4660 0.090 Uiso 1 1 calc R
C2 C 1.2428(6) 0.8297(5) 0.4829(5) 0.0411(16) Uani 1 1 d .
C3 C 1.2942(8) 0.8725(6) 0.5202(6) 0.061(2) Uani 1 1 d .
H3A H 1.2853 0.9386 0.5090 0.073 Uiso 1 1 calc R
C4 C 1.3599(9) 0.8140(7) 0.5754(7) 0.074(3) Uani 1 1 d .
H4A H 1.3944 0.8416 0.6019 0.088 Uiso 1 1 calc R
C5 C 1.3743(8) 0.7165(7) 0.5912(6) 0.064(2) Uani 1 1 d .
H5A H 1.4179 0.6791 0.6286 0.077 Uiso 1 1 calc R
C6 C 1.3239(6) 0.6718(6) 0.5515(5) 0.0454(17) Uani 1 1 d .
C7 C 1.2545(6) 0.7301(5) 0.4989(5) 0.0382(15) Uani 1 1 d .
C8 C 1.3487(6) 0.5670(6) 0.5673(5) 0.0478(18) Uani 1 1 d .
H8A H 1.4000 0.5347 0.6005 0.057 Uiso 1 1 calc R
C9 C 1.3441(7) 0.4102(6) 0.5652(7) 0.063(2) Uani 1 1 d .
H9A H 1.4009 0.3944 0.5973 0.076 Uiso 1 1 calc R
H9B H 1.3819 0.3738 0.5108 0.076 Uiso 1 1 calc R
C10 C 1.2347(9) 0.3861(9) 0.6250(9) 0.108(4) Uani 1 1 d DU
H10A H 1.2172 0.4340 0.6676 0.130 Uiso 1 1 calc R
C11 C 1.2372(11) 0.3096(10) 0.6972(9) 0.131(5) Uani 1 1 d DU
H11A H 1.2868 0.2482 0.6701 0.157 Uiso 1 1 calc R
H11B H 1.2743 0.3210 0.7361 0.157 Uiso 1 1 calc R
C12 C 1.1285(8) 0.2268(7) 0.8102(5) 0.060(2) Uani 1 1 d .
H12A H 1.2047 0.1872 0.8095 0.073 Uiso 1 1 calc R
C13 C 1.0273(7) 0.1996(5) 0.8753(5) 0.0476(18) Uani 1 1 d .
C14 C 1.0496(9) 0.1393(6) 0.9516(6) 0.060(2) Uani 1 1 d .
H14A H 1.1271 0.1155 0.9540 0.072 Uiso 1 1 calc R
C15 C 0.9578(10) 0.1156(6) 1.0223(6) 0.070(3) Uani 1 1 d .
H15A H 0.9729 0.0774 1.0731 0.084 Uiso 1 1 calc R
C16 C 0.8405(9) 0.1489(6) 1.0184(5) 0.065(2) Uani 1 1 d .
H16B H 0.7786 0.1322 1.0665 0.077 Uiso 1 1 calc R
C17 C 0.8174(8) 0.2067(5) 0.9426(5) 0.0499(19) Uani 1 1 d .
C18 C 0.9110(7) 0.2310(4) 0.8691(4) 0.0378(16) Uani 1 1 d .
C19 C 0.6104(9) 0.2167(9) 1.0010(7) 0.090(3) Uani 1 1 d .
H19A H 0.5387 0.2470 0.9856 0.135 Uiso 1 1 calc R
H19B H 0.5984 0.2375 1.0588 0.135 Uiso 1 1 calc R
H19C H 0.6286 0.1474 1.0053 0.135 Uiso 1 1 calc R
C20 C 1.1576(10) 0.6437(8) 0.8555(9) 0.101(4) Uani 1 1 d .
H20A H 1.2303 0.6404 0.8044 0.151 Uiso 1 1 calc R
H20B H 1.1767 0.6066 0.9077 0.151 Uiso 1 1 calc R
H20C H 1.1151 0.7102 0.8699 0.151 Uiso 1 1 calc R
C21 C 0.9743(8) 0.6018(6) 0.8975(6) 0.059(2) Uani 1 1 d .
C22 C 0.9318(10) 0.6287(6) 0.9866(6) 0.070(3) Uani 1 1 d .
H22A H 0.9792 0.6491 1.0069 0.084 Uiso 1 1 calc R
C23 C 0.8203(9) 0.6257(7) 1.0455(6) 0.074(3) Uani 1 1 d .
H23A H 0.7936 0.6430 1.1054 0.089 Uiso 1 1 calc R
C24 C 0.7478(9) 0.5971(7) 1.0163(6) 0.070(3) Uani 1 1 d .
H24A H 0.6709 0.5984 1.0555 0.084 Uiso 1 1 calc R
C25 C 0.7905(8) 0.5659(6) 0.9268(6) 0.059(2) Uani 1 1 d .
C26 C 0.9091(8) 0.5665(5) 0.8614(6) 0.055(2) Uani 1 1 d .
C27 C 0.7104(8) 0.5335(6) 0.9009(6) 0.061(2) Uani 1 1 d .
H27A H 0.6321 0.5447 0.9416 0.073 Uiso 1 1 calc R
C28 C 0.6409(6) 0.4615(6) 0.8208(5) 0.0484(18) Uani 1 1 d .
H28A H 0.5627 0.5056 0.8520 0.058 Uiso 1 1 calc R
H28B H 0.6448 0.3967 0.8497 0.058 Uiso 1 1 calc R
C29 C 0.6573(6) 0.4625(5) 0.7196(5) 0.0393(15) Uani 1 1 d .
H29A H 0.6372 0.5299 0.6941 0.047 Uiso 1 1 calc R
C30 C 0.5757(6) 0.4131(5) 0.7084(5) 0.0421(16) Uani 1 1 d .
H30A H 0.4934 0.4423 0.7466 0.050 Uiso 1 1 calc R
H30B H 0.5788 0.4224 0.6451 0.050 Uiso 1 1 calc R
C31 C 0.5348(6) 0.2672(5) 0.7806(4) 0.0374(15) Uani 1 1 d .
H31A H 0.4558 0.3076 0.7937 0.045 Uiso 1 1 calc R
C32 C 0.5504(6) 0.1672(5) 0.8143(5) 0.0405(16) Uani 1 1 d .
C33 C 0.4465(7) 0.1381(6) 0.8559(5) 0.0523(19) Uani 1 1 d .
H33A H 0.3719 0.1839 0.8610 0.063 Uiso 1 1 calc R
C34 C 0.4526(8) 0.0439(6) 0.8889(6) 0.060(2) Uani 1 1 d .
H34A H 0.3830 0.0260 0.9150 0.072 Uiso 1 1 calc R
C35 C 0.5639(8) -0.0245(6) 0.8831(6) 0.057(2) Uani 1 1 d .
H35A H 0.5684 -0.0885 0.9048 0.069 Uiso 1 1 calc R
C36 C 0.6678(7) 0.0015(5) 0.8453(5) 0.0486(18) Uani 1 1 d .
C37 C 0.6654(6) 0.0978(5) 0.8078(4) 0.0401(16) Uani 1 1 d .
C38 C 0.7931(9) -0.1544(6) 0.8829(6) 0.072(3) Uani 1 1 d .
H38A H 0.8762 -0.1893 0.8739 0.108 Uiso 1 1 calc R
H38B H 0.7611 -0.1887 0.8579 0.108 Uiso 1 1 calc R
H38C H 0.7492 -0.1491 0.9474 0.108 Uiso 1 1 calc R
C39 C 1.0503(8) 0.0121(6) 0.7254(6) 0.069(2) Uani 1 1 d .
H39A H 1.1303 -0.0307 0.6996 0.103 Uiso 1 1 calc R
H39B H 0.9936 -0.0223 0.7384 0.103 Uiso 1 1 calc R
H39C H 1.0425 0.0349 0.7810 0.103 Uiso 1 1 calc R
C40 C 1.0150(9) 0.2430(6) 0.3486(7) 0.083(3) Uani 1 1 d .
H40A H 1.0364 0.2328 0.2853 0.124 Uiso 1 1 calc R
H40B H 0.9572 0.2107 0.3858 0.124 Uiso 1 1 calc R
H40C H 1.0855 0.2172 0.3661 0.124 Uiso 1 1 calc R
C41 C 0.6283(18) 0.7449(13) 0.7164(13) 0.194(8) Uani 1 1 d U
H41A H 0.6777 0.7216 0.7544 0.291 Uiso 1 1 calc R
H41B H 0.5539 0.7308 0.7476 0.291 Uiso 1 1 calc R
H41C H 0.6124 0.8138 0.7037 0.291 Uiso 1 1 calc R
O15 O 0.6963(7) 0.6924(5) 0.6227(6) 0.114(3) Uani 1 1 d .
H15B H 0.7023 0.7334 0.5795 0.172 Uiso 1 1 calc R
C42 C 0.4603(12) 0.0285(9) 0.6502(8) 0.112(4) Uani 1 1 d DU
H42B H 0.4185 0.0962 0.6418 0.168 Uiso 1 1 calc R
H42C H 0.4871 -0.0022 0.5941 0.168 Uiso 1 1 calc R
H42D H 0.5283 0.0218 0.6668 0.168 Uiso 1 1 calc R
O16 O 0.3690(11) -0.0237(9) 0.7324(8) 0.194(5) Uani 1 1 d DU
H16A H 0.3436 0.0041 0.7797 0.291 Uiso 1 1 calc R

loop_
_atom_site_aniso_label
_atom_site_aniso_U_11
_atom_site_aniso_U_22
_atom_site_aniso_U_33
_atom_site_aniso_U_23
_atom_site_aniso_U_13
_atom_site_aniso_U_12
Nd1 0.03239(19) 0.02548(17) 0.02850(18) 0.00193(13) -0.00958(14) -0.01323(14)
Nd2 0.03599(19) 0.02538(17) 0.02589(18) -0.00097(13) -0.00787(14) -0.01354(14)
Nd3 0.02986(18) 0.02375(17) 0.03185(19) 0.00234(13) -0.00916(14) -0.01217(14)
Cl1 0.0536(11) 0.0413(10) 0.0669(13) -0.0101(9) -0.0090(10) -0.0145(9)
O1 0.061(3) 0.034(2) 0.053(3) 0.002(2) -0.025(3) -0.024(2)
O2 0.043(3) 0.039(3) 0.041(3) 0.003(2) -0.017(2) -0.021(2)
O3 0.032(2) 0.036(2) 0.053(3) 0.015(2) -0.014(2) -0.010(2)
O4 0.050(3) 0.041(3) 0.030(2) 0.003(2) -0.015(2) -0.020(2)
O5 0.064(4) 0.071(4) 0.054(3) 0.014(3) -0.007(3) -0.037(3)
O6 0.094(5) 0.078(4) 0.069(4) -0.013(3) -0.024(4) -0.044(4)
O7 0.070(4) 0.051(3) 0.053(3) -0.013(3) 0.006(3) -0.033(3)
O8 0.035(2) 0.030(2) 0.030(2) -0.0033(18) -0.0065(19) -0.0116(18)
O9 0.038(3) 0.039(3) 0.054(3) 0.009(2) -0.010(2) -0.020(2)
O10 0.061(4) 0.040(3) 0.078(4) 0.021(3) -0.008(3) -0.017(3)
O11 0.033(2) 0.028(2) 0.033(2) -0.0004(18) -0.0084(19) -0.0091(18)
O12 0.033(2) 0.025(2) 0.035(2) -0.0012(18) -0.0098(19) -0.0110(18)
O13 0.041(3) 0.036(3) 0.068(3) 0.005(2) -0.014(3) -0.009(2)
O14 0.072(4) 0.042(3) 0.047(3) -0.010(2) -0.007(3) -0.028(3)
N1 0.035(3) 0.042(3) 0.049(4) 0.001(3) -0.016(3) -0.006(3)
N2 0.051(4) 0.108(6) 0.060(4) 0.042(4) -0.032(4) -0.041(4)
N3 0.052(4) 0.046(3) 0.037(3) -0.009(3) -0.005(3) -0.018(3)
N4 0.036(3) 0.036(3) 0.040(3) 0.005(2) -0.008(3) -0.016(2)
C1 0.079(6) 0.044(4) 0.073(6) -0.004(4) -0.034(5) -0.027(4)
C2 0.045(4) 0.041(4) 0.045(4) -0.003(3) -0.016(3) -0.020(3)
C3 0.065(5) 0.053(5) 0.080(6) -0.020(4) -0.028(5) -0.025(4)
C4 0.080(6) 0.073(6) 0.098(7) -0.022(6) -0.056(6) -0.022(5)
C5 0.064(5) 0.078(6) 0.074(6) -0.015(5) -0.042(5) -0.024(5)
C6 0.041(4) 0.060(5) 0.039(4) -0.002(3) -0.015(3) -0.019(4)
C7 0.034(3) 0.047(4) 0.040(4) -0.004(3) -0.015(3) -0.017(3)
C8 0.040(4) 0.057(5) 0.045(4) 0.004(4) -0.017(3) -0.013(4)
C9 0.040(4) 0.047(5) 0.088(6) 0.018(4) -0.019(4) -0.012(4)
C10 0.052(5) 0.105(7) 0.133(8) 0.065(6) -0.028(5) -0.025(5)
C11 0.086(7) 0.172(9) 0.126(8) 0.066(7) -0.053(6) -0.050(6)
C12 0.066(5) 0.079(6) 0.046(4) 0.019(4) -0.034(4) -0.029(5)
C13 0.072(5) 0.041(4) 0.040(4) 0.001(3) -0.028(4) -0.022(4)
C14 0.084(6) 0.054(5) 0.053(5) 0.023(4) -0.040(5) -0.031(5)
C15 0.114(8) 0.056(5) 0.055(5) 0.025(4) -0.048(6) -0.037(5)
C16 0.101(7) 0.055(5) 0.041(4) 0.020(4) -0.022(5) -0.042(5)
C17 0.066(5) 0.046(4) 0.039(4) 0.003(3) -0.014(4) -0.027(4)
C18 0.065(5) 0.028(3) 0.032(3) 0.003(3) -0.024(3) -0.022(3)
C19 0.085(7) 0.121(9) 0.063(6) 0.025(6) -0.009(5) -0.065(7)
C20 0.104(9) 0.096(8) 0.136(11) -0.028(8) -0.058(8) -0.042(7)
C21 0.079(6) 0.045(4) 0.051(5) -0.005(4) -0.025(5) -0.015(4)
C22 0.112(8) 0.044(5) 0.062(6) -0.011(4) -0.047(6) -0.010(5)
C23 0.089(7) 0.085(7) 0.044(5) -0.025(5) -0.016(5) -0.018(6)
C24 0.091(7) 0.073(6) 0.039(5) -0.011(4) -0.014(5) -0.021(5)
C25 0.079(6) 0.044(4) 0.050(5) -0.006(4) -0.020(4) -0.017(4)
C26 0.086(6) 0.033(4) 0.062(5) 0.006(4) -0.039(5) -0.027(4)
C27 0.068(5) 0.058(5) 0.046(5) -0.009(4) -0.005(4) -0.020(4)
C28 0.041(4) 0.054(4) 0.038(4) -0.006(3) 0.003(3) -0.016(3)
C29 0.031(3) 0.031(3) 0.043(4) 0.001(3) -0.004(3) -0.005(3)
C30 0.029(3) 0.036(4) 0.051(4) 0.002(3) -0.010(3) -0.003(3)
C31 0.032(3) 0.039(4) 0.038(4) 0.000(3) -0.011(3) -0.010(3)
C32 0.044(4) 0.043(4) 0.040(4) 0.006(3) -0.015(3) -0.024(3)
C33 0.042(4) 0.065(5) 0.054(5) 0.003(4) -0.013(4) -0.029(4)
C34 0.055(5) 0.067(5) 0.068(6) 0.013(4) -0.020(4) -0.041(4)
C35 0.065(5) 0.045(4) 0.062(5) 0.011(4) -0.014(4) -0.034(4)
C36 0.055(5) 0.047(4) 0.041(4) 0.010(3) -0.009(4) -0.028(4)
C37 0.049(4) 0.041(4) 0.031(3) 0.001(3) -0.008(3) -0.022(3)
C38 0.085(7) 0.045(5) 0.072(6) 0.015(4) -0.021(5) -0.020(5)
C39 0.065(6) 0.060(5) 0.073(6) 0.008(5) -0.022(5) -0.018(4)
C40 0.083(7) 0.054(5) 0.081(7) -0.020(5) 0.010(6) -0.019(5)
C41 0.207(12) 0.158(11) 0.163(11) 0.015(8) -0.035(8) -0.037(8)
O15 0.112(6) 0.068(5) 0.113(7) 0.014(5) -0.013(5) -0.006(4)
C42 0.119(8) 0.109(8) 0.097(7) -0.013(6) -0.032(6) -0.023(6)
O16 0.220(9) 0.198(9) 0.205(9) -0.095(7) -0.125(7) -0.013(7)

loop_
_atom_type_symbol
_atom_type_description
_atom_type_scat_dispersion_real
_atom_type_scat_dispersion_imag
_atom_type_scat_source
C C 0.0033 0.0016 'International Tables Vol C Tables 4.2.6.8 and 6.1.1.4'
H H 0.0000 0.0000 'International Tables Vol C Tables 4.2.6.8 and 6.1.1.4'
N N 0.0061 0.0033 'International Tables Vol C Tables 4.2.6.8 and 6.1.1.4'
O O 0.0106 0.0060 'International Tables Vol C Tables 4.2.6.8 and 6.1.1.4'
Nd Nd -0.1943 3.0179 'International Tables Vol C Tables 4.2.6.8 and 6.1.1.4'
Cl Cl 0.1484 0.1585 'International Tables Vol C Tables 4.2.6.8 and 6.1.1.4'

loop_
_geom_angle_atom_site_label_1
_geom_angle_atom_site_label_2
_geom_angle_atom_site_label_3
_geom_angle
_geom_angle_site_symmetry_1
_geom_angle_site_symmetry_3
O3 Nd1 O11 154.14(15) 2_766 .
O3 Nd1 O2 130.30(16) 2_766 2_766
O11 Nd1 O2 72.99(14) . 2_766
O3 Nd1 O12 70.32(15) 2_766 2_766
O11 Nd1 O12 84.33(14) . 2_766
O2 Nd1 O12 139.14(15) 2_766 2_766
O3 Nd1 O12 85.81(16) 2_766 .
O11 Nd1 O12 80.60(14) . .
O2 Nd1 O12 135.61(14) 2_766 .
O12 Nd1 O12 69.87(16) 2_766 .
O3 Nd1 O14 81.61(18) 2_766 .
O11 Nd1 O14 98.05(16) . .
O2 Nd1 O14 73.10(16) 2_766 .
O12 Nd1 O14 77.14(16) 2_766 .
O12 Nd1 O14 146.97(16) . .
O3 Nd1 O8 133.24(15) 2_766 .
O11 Nd1 O8 61.14(14) . .
O2 Nd1 O8 66.54(14) 2_766 .
O12 Nd1 O8 129.91(14) 2_766 .
O12 Nd1 O8 69.57(13) . .
O14 Nd1 O8 138.36(15) . .
O3 Nd1 N1 65.17(17) 2_766 2_766
O11 Nd1 N1 140.57(17) . 2_766
O2 Nd1 N1 69.11(17) 2_766 2_766
O12 Nd1 N1 132.65(16) 2_766 2_766
O12 Nd1 N1 120.50(17) . 2_766
O14 Nd1 N1 81.20(19) . 2_766
O8 Nd1 N1 93.41(17) . 2_766
O3 Nd1 Nd2 34.35(11) 2_766 2_766
O11 Nd1 Nd2 121.02(10) . 2_766
O2 Nd1 Nd2 143.13(11) 2_766 2_766
O12 Nd1 Nd2 36.81(10) 2_766 2_766
O12 Nd1 Nd2 81.19(10) . 2_766
O14 Nd1 Nd2 71.24(12) . 2_766
O8 Nd1 Nd2 150.13(9) . 2_766
N1 Nd1 Nd2 96.29(13) 2_766 2_766
O3 Nd1 Nd1 75.53(12) 2_766 2_766
O11 Nd1 Nd1 80.80(10) . 2_766
O2 Nd1 Nd1 153.78(11) 2_766 2_766
O12 Nd1 Nd1 34.97(10) 2_766 2_766
O12 Nd1 Nd1 34.90(10) . 2_766
O14 Nd1 Nd1 112.10(13) . 2_766
O8 Nd1 Nd1 100.25(10) . 2_766
N1 Nd1 Nd1 136.27(13) 2_766 2_766
Nd2 Nd1 Nd1 54.46(2) 2_766 2_766
O7 Nd2 O3 82.83(18) . .
O7 Nd2 O4 120.68(17) . .
O3 Nd2 O4 130.30(16) . .
O7 Nd2 O12 89.57(17) . .
O3 Nd2 O12 69.76(15) . .
O4 Nd2 O12 142.83(14) . .
O7 Nd2 O8 129.55(18) . .
O3 Nd2 O8 128.39(15) . .
O4 Nd2 O8 72.32(15) . .
O12 Nd2 O8 71.58(14) . .
O7 Nd2 O11 160.96(16) . .
O3 Nd2 O11 78.72(16) . .
O4 Nd2 O11 75.78(14) . .
O12 Nd2 O11 79.70(13) . .
O8 Nd2 O11 61.74(14) . .
O7 Nd2 N2 88.6(3) . .
O3 Nd2 N2 66.34(18) . .
O4 Nd2 N2 70.97(19) . .
O12 Nd2 N2 135.95(18) . .
O8 Nd2 N2 137.2(2) . .
O11 Nd2 N2 88.4(2) . .
O7 Nd2 N3 70.48(19) . .
O3 Nd2 N3 150.91(18) . .
O4 Nd2 N3 75.45(17) . .
O12 Nd2 N3 97.95(17) . .
O8 Nd2 N3 66.70(16) . .
O11 Nd2 N3 126.29(17) . .
N2 Nd2 N3 122.5(2) . .
O7 Nd2 Nd1 79.44(13) . 2_766
O3 Nd2 Nd1 33.54(10) . 2_766
O4 Nd2 Nd1 156.48(11) . 2_766
O12 Nd2 Nd1 37.06(10) . 2_766
O8 Nd2 Nd1 105.36(10) . 2_766
O11 Nd2 Nd1 82.57(10) . 2_766
N2 Nd2 Nd1 99.67(15) . 2_766
N3 Nd2 Nd1 126.00(14) . 2_766
O9 Nd3 O2 124.10(16) . 2_766
O9 Nd3 O4 94.04(17) . .
O2 Nd3 O4 137.77(15) 2_766 .
O9 Nd3 O11 157.45(15) . .
O2 Nd3 O11 73.15(14) 2_766 .
O4 Nd3 O11 76.31(14) . .
O9 Nd3 O13 80.16(17) . .
O2 Nd3 O13 115.28(17) 2_766 .
O4 Nd3 O13 86.05(17) . .
O11 Nd3 O13 78.89(15) . .
O9 Nd3 O8 134.49(16) . .
O2 Nd3 O8 68.42(14) 2_766 .
O4 Nd3 O8 71.82(15) . .
O11 Nd3 O8 62.28(14) . .
O13 Nd3 O8 138.54(15) . .
O9 Nd3 N4 72.77(17) . .
O2 Nd3 N4 77.70(17) 2_766 .
O4 Nd3 N4 100.18(17) . .
O11 Nd3 N4 128.56(15) . .
O13 Nd3 N4 152.54(17) . .
O8 Nd3 N4 67.91(16) . .
O9 Nd3 O1 72.92(17) . 2_766
O2 Nd3 O1 60.78(14) 2_766 2_766
O4 Nd3 O1 160.19(15) . 2_766
O11 Nd3 O1 110.13(15) . 2_766
O13 Nd3 O1 77.20(17) . 2_766
O8 Nd3 O1 127.94(14) . 2_766
N4 Nd3 O1 90.29(17) . 2_766
C2 O1 C1 116.6(5) . .
C2 O1 Nd3 115.0(4) . 2_766
C1 O1 Nd3 125.0(4) . 2_766
C7 O2 Nd3 124.2(4) . 2_766
C7 O2 Nd1 134.3(4) . 2_766
Nd3 O2 Nd1 101.53(16) 2_766 2_766
C10 O3 Nd1 124.0(5) . 2_766
C10 O3 Nd2 122.3(5) . .
Nd1 O3 Nd2 112.12(18) 2_766 .
C18 O4 Nd2 130.2(4) . .
C18 O4 Nd3 130.0(4) . .
Nd2 O4 Nd3 97.66(15) . .
C17 O5 C19 117.7(7) . .
C21 O6 C20 118.2(8) . .
C26 O7 Nd2 137.3(5) . .
C29 O8 Nd2 120.9(4) . .
C29 O8 Nd3 118.2(3) . .
Nd2 O8 Nd3 95.47(15) . .
C29 O8 Nd1 126.3(4) . .
Nd2 O8 Nd1 92.62(14) . .
Nd3 O8 Nd1 96.18(14) . .
C37 O9 Nd3 141.5(4) . .
C36 O10 C38 117.5(6) . .
Nd1 O11 Nd3 100.79(15) . .
Nd1 O11 Nd2 95.45(14) . .
Nd3 O11 Nd2 95.60(15) . .
Nd1 O11 H11C 119.9 . .
Nd3 O11 H11C 119.9 . .
Nd2 O11 H11C 119.9 . .
Nd2 O12 Nd1 106.13(16) . 2_766
Nd2 O12 Nd1 95.78(14) . .
Nd1 O12 Nd1 110.13(16) 2_766 .
Nd2 O12 H12B 114.4 . .
Nd1 O12 H12B 114.4 2_766 .
Nd1 O12 H12B 114.4 . .
C39 O13 Nd3 127.6(5) . .
C39 O13 H13A 109.5 . .
Nd3 O13 H13A 102.9 . .
C40 O14 Nd1 131.5(5) . .
C40 O14 H14B 109.5 . .
Nd1 O14 H14B 100.0 . .
C8 N1 C9 116.8(7) . .
C8 N1 Nd1 128.6(5) . 2_766
C9 N1 Nd1 110.5(5) . 2_766
C12 N2 C11 111.8(8) . .
C12 N2 Nd2 131.0(6) . .
C11 N2 Nd2 116.6(5) . .
C27 N3 C28 117.0(7) . .
C27 N3 Nd2 128.6(6) . .
C28 N3 Nd2 113.2(4) . .
C31 N4 C30 117.9(6) . .
C31 N4 Nd3 129.4(4) . .
C30 N4 Nd3 112.6(4) . .
O1 C1 H1B 109.5 . .
O1 C1 H1C 109.5 . .
H1B C1 H1C 109.5 . .
O1 C1 H1D 109.5 . .
H1B C1 H1D 109.5 . .
H1C C1 H1D 109.5 . .
C3 C2 O1 124.6(7) . .
C3 C2 C7 122.2(7) . .
O1 C2 C7 113.2(5) . .
C2 C3 C4 118.1(8) . .
C2 C3 H3A 121.0 . .
C4 C3 H3A 121.0 . .
C5 C4 C3 121.1(7) . .
C5 C4 H4A 119.5 . .
C3 C4 H4A 119.5 . .
C4 C5 C6 121.1(8) . .
C4 C5 H5A 119.5 . .
C6 C5 H5A 119.5 . .
C7 C6 C5 118.4(7) . .
C7 C6 C8 123.8(6) . .
C5 C6 C8 117.8(7) . .
O2 C7 C6 123.6(6) . .
O2 C7 C2 117.3(6) . .
C6 C7 C2 119.1(6) . .
N1 C8 C6 126.6(7) . .
N1 C8 H8A 116.7 . .
C6 C8 H8A 116.7 . .
N1 C9 C10 106.9(7) . .
N1 C9 H9A 110.3 . .
C10 C9 H9A 110.3 . .
N1 C9 H9B 110.3 . .
C10 C9 H9B 110.3 . .
H9A C9 H9B 108.6 . .
O3 C10 C11 120.4(9) . .
O3 C10 C9 117.8(7) . .
C11 C10 C9 121.7(9) . .
O3 C10 H10A 90.8 . .
C11 C10 H10A 90.8 . .
C9 C10 H10A 90.8 . .
N2 C11 C10 113.6(9) . .
N2 C11 H11A 108.9 . .
C10 C11 H11A 108.9 . .
N2 C11 H11B 108.9 . .
C10 C11 H11B 108.9 . .
H11A C11 H11B 107.7 . .
N2 C12 C13 125.1(8) . .
N2 C12 H12A 117.4 . .
C13 C12 H12A 117.4 . .
C14 C13 C18 119.8(7) . .
C14 C13 C12 115.0(7) . .
C18 C13 C12 125.2(6) . .
C15 C14 C13 120.4(8) . .
C15 C14 H14A 119.8 . .
C13 C14 H14A 119.8 . .
C14 C15 C16 120.4(7) . .
C14 C15 H15A 119.8 . .
C16 C15 H15A 119.8 . .
C17 C16 C15 120.0(8) . .
C17 C16 H16B 120.0 . .
C15 C16 H16B 120.0 . .
O5 C17 C16 124.8(7) . .
O5 C17 C18 114.9(6) . .
C16 C17 C18 120.3(8) . .
O4 C18 C17 120.1(7) . .
O4 C18 C13 120.9(6) . .
C17 C18 C13 119.0(6) . .
O5 C19 H19A 109.5 . .
O5 C19 H19B 109.5 . .
H19A C19 H19B 109.5 . .
O5 C19 H19C 109.5 . .
H19A C19 H19C 109.5 . .
H19B C19 H19C 109.5 . .
O6 C20 H20A 109.5 . .
O6 C20 H20B 109.5 . .
H20A C20 H20B 109.5 . .
O6 C20 H20C 109.5 . .
H20A C20 H20C 109.5 . .
H20B C20 H20C 109.5 . .
O6 C21 C22 125.8(9) . .
O6 C21 C26 110.8(7) . .
C22 C21 C26 123.3(9) . .
C23 C22 C21 120.8(9) . .
C23 C22 H22A 119.6 . .
C21 C22 H22A 119.6 . .
C22 C23 C24 120.5(8) . .
C22 C23 H23A 119.7 . .
C24 C23 H23A 119.7 . .
C23 C24 C25 119.9(9) . .
C23 C24 H24A 120.1 . .
C25 C24 H24A 120.1 . .
C24 C25 C26 122.0(8) . .
C24 C25 C27 117.2(8) . .
C26 C25 C27 120.8(7) . .
O7 C26 C21 121.9(9) . .
O7 C26 C25 124.8(7) . .
C21 C26 C25 113.3(8) . .
N3 C27 C25 127.3(8) . .
N3 C27 H27A 116.4 . .
C25 C27 H27A 116.4 . .
N3 C28 C29 109.8(6) . .
N3 C28 H28A 109.7 . .
C29 C28 H28A 109.7 . .
N3 C28 H28B 109.7 . .
C29 C28 H28B 109.7 . .
H28A C28 H28B 108.2 . .
O8 C29 C28 110.0(5) . .
O8 C29 C30 108.4(5) . .
C28 C29 C30 110.9(6) . .
O8 C29 H29A 109.2 . .
C28 C29 H29A 109.2 . .
C30 C29 H29A 109.2 . .
N4 C30 C29 110.0(5) . .
N4 C30 H30A 109.7 . .
C29 C30 H30A 109.7 . .
N4 C30 H30B 109.7 . .
C29 C30 H30B 109.7 . .
H30A C30 H30B 108.2 . .
N4 C31 C32 128.3(6) . .
N4 C31 H31A 115.9 . .
C32 C31 H31A 115.9 . .
C33 C32 C37 119.5(6) . .
C33 C32 C31 117.5(7) . .
C37 C32 C31 123.0(6) . .
C34 C33 C32 121.7(8) . .
C34 C33 H33A 119.1 . .
C32 C33 H33A 119.1 . .
C33 C34 C35 119.4(7) . .
C33 C34 H34A 120.3 . .
C35 C34 H34A 120.3 . .
C36 C35 C34 120.8(7) . .
C36 C35 H35A 119.6 . .
C34 C35 H35A 119.6 . .
C35 C36 O10 125.5(7) . .
C35 C36 C37 121.3(7) . .
O10 C36 C37 113.2(6) . .
O9 C37 C36 120.4(7) . .
O9 C37 C32 122.5(6) . .
C36 C37 C32 117.1(6) . .
O10 C38 H38A 109.5 . .
O10 C38 H38B 109.5 . .
H38A C38 H38B 109.5 . .
O10 C38 H38C 109.5 . .
H38A C38 H38C 109.5 . .
H38B C38 H38C 109.5 . .
O13 C39 H39A 109.5 . .
O13 C39 H39B 109.5 . .
H39A C39 H39B 109.5 . .
O13 C39 H39C 109.5 . .
H39A C39 H39C 109.5 . .
H39B C39 H39C 109.5 . .
O14 C40 H40A 109.5 . .
O14 C40 H40B 109.5 . .
H40A C40 H40B 109.5 . .
O14 C40 H40C 109.5 . .
H40A C40 H40C 109.5 . .
H40B C40 H40C 109.5 . .
O15 C41 H41A 109.5 . .
O15 C41 H41B 109.5 . .
H41A C41 H41B 109.5 . .
O15 C41 H41C 109.5 . .
H41A C41 H41C 109.5 . .
H41B C41 H41C 109.5 . .
C41 O15 H15B 109.5 . .
O16 C42 H42B 109.5 . .
O16 C42 H42C 109.5 . .
H42B C42 H42C 109.5 . .
O16 C42 H42D 109.5 . .
H42B C42 H42D 109.5 . .
H42C C42 H42D 109.5 . .
C42 O16 H16A 109.5 . .

loop_
_geom_bond_atom_site_label_1
_geom_bond_atom_site_label_2
_geom_bond_distance
_geom_bond_site_symmetry_2
Nd1 O3 2.317(4) 2_766
Nd1 O11 2.408(4) .
Nd1 O2 2.415(4) 2_766
Nd1 O12 2.438(4) 2_766
Nd1 O12 2.442(4) .
Nd1 O14 2.452(5) .
Nd1 O8 2.547(4) .
Nd1 N1 2.574(6) 2_766
Nd1 Nd2 3.8861(15) 2_766
Nd1 Nd1 4.0007(11) 2_766
Nd2 O7 2.338(5) .
Nd2 O3 2.367(4) .
Nd2 O4 2.399(4) .
Nd2 O12 2.424(4) .
Nd2 O8 2.445(4) .
Nd2 O11 2.471(4) .
Nd2 N2 2.550(7) .
Nd2 N3 2.580(6) .
Nd2 Nd1 3.8861(16) 2_766
Nd3 O9 2.237(4) .
Nd3 O2 2.390(4) 2_766
Nd3 O4 2.418(4) .
Nd3 O11 2.423(4) .
Nd3 O13 2.453(5) .
Nd3 O8 2.454(4) .
Nd3 N4 2.525(5) .
Nd3 O1 2.660(5) 2_766
O1 C2 1.388(8) .
O1 C1 1.444(8) .
O1 Nd3 2.660(5) 2_766
O2 C7 1.332(7) .
O2 Nd3 2.390(4) 2_766
O2 Nd1 2.415(4) 2_766
O3 C10 1.334(10) .
O3 Nd1 2.317(4) 2_766
O4 C18 1.350(7) .
O5 C17 1.367(10) .
O5 C19 1.417(10) .
O6 C21 1.379(11) .
O6 C20 1.451(10) .
O7 C26 1.219(9) .
O8 C29 1.425(7) .
O9 C37 1.311(8) .
O10 C36 1.385(9) .
O10 C38 1.421(9) .
O11 H11C 0.9800 .
O12 Nd1 2.438(4) 2_766
O12 H12B 0.9800 .
O13 C39 1.487(9) .
O13 H13A 0.8200 .
O14 C40 1.418(9) .
O14 H14B 0.8200 .
N1 C8 1.285(9) .
N1 C9 1.465(9) .
N1 Nd1 2.574(6) 2_766
N2 C12 1.297(10) .
N2 C11 1.418(13) .
N3 C27 1.274(9) .
N3 C28 1.481(9) .
N4 C31 1.275(8) .
N4 C30 1.485(8) .
C1 H1B 0.9600 .
C1 H1C 0.9600 .
C1 H1D 0.9600 .
C2 C3 1.377(10) .
C2 C7 1.407(9) .
C3 C4 1.395(12) .
C3 H3A 0.9300 .
C4 C5 1.370(12) .
C4 H4A 0.9300 .
C5 C6 1.413(10) .
C5 H5A 0.9300 .
C6 C7 1.393(10) .
C6 C8 1.456(10) .
C8 H8A 0.9300 .
C9 C10 1.472(12) .
C9 H9A 0.9700 .
C9 H9B 0.9700 .
C10 C11 1.443(9) .
C10 H10A 0.9800 .
C11 H11A 0.9700 .
C11 H11B 0.9700 .
C12 C13 1.438(11) .
C12 H12A 0.9300 .
C13 C14 1.411(10) .
C13 C18 1.413(10) .
C14 C15 1.368(12) .
C14 H14A 0.9300 .
C15 C16 1.410(13) .
C15 H15A 0.9300 .
C16 C17 1.394(11) .
C16 H16B 0.9300 .
C17 C18 1.407(10) .
C19 H19A 0.9600 .
C19 H19B 0.9600 .
C19 H19C 0.9600 .
C20 H20A 0.9600 .
C20 H20B 0.9600 .
C20 H20C 0.9600 .
C21 C22 1.385(11) .
C21 C26 1.435(11) .
C22 C23 1.375(14) .
C22 H22A 0.9300 .
C23 C24 1.379(13) .
C23 H23A 0.9300 .
C24 C25 1.414(11) .
C24 H24A 0.9300 .
C25 C26 1.467(12) .
C25 C27 1.470(12) .
C27 H27A 0.9300 .
C28 C29 1.530(10) .
C28 H28A 0.9700 .
C28 H28B 0.9700 .
C29 C30 1.534(9) .
C29 H29A 0.9800 .
C30 H30A 0.9700 .
C30 H30B 0.9700 .
C31 C32 1.439(9) .
C31 H31A 0.9300 .
C32 C33 1.409(9) .
C32 C37 1.430(10) .
C33 C34 1.374(11) .
C33 H33A 0.9300 .
C34 C35 1.392(12) .
C34 H34A 0.9300 .
C35 C36 1.382(10) .
C35 H35A 0.9300 .
C36 C37 1.425(9) .
C38 H38A 0.9600 .
C38 H38B 0.9600 .
C38 H38C 0.9600 .
C39 H39A 0.9600 .
C39 H39B 0.9600 .
C39 H39C 0.9600 .
C40 H40A 0.9600 .
C40 H40B 0.9600 .
C40 H40C 0.9600 .
C41 O15 1.592(19) .
C41 H41A 0.9600 .
C41 H41B 0.9600 .
C41 H41C 0.9600 .
O15 H15B 0.8200 .
C42 O16 1.651(9) .
C42 H42B 0.9600 .
C42 H42C 0.9600 .
C42 H42D 0.9600 .
O16 H16A 0.8200 .
